data_7055122
loop_
_publ_author_name
'Eyong, Kenneth O.'
'Chinthapally, Kiran'
'Senthilkumar, Soundararasu'
'Lamsh\"oft, Marc'
'Folefoc, Gabriel N.'
'Baskaran, Sundarababu'

_publ_section_title
;
 Conversion of lapachol to lomatiol: synthesis of novel naphthoquinone
 derivatives
;
_journal_issue 12
_journal_name_full 'New J. Chem.'
_journal_page_first 9611
_journal_paper_doi 10.1039/C5NJ01484K
_journal_volume 39
_journal_year 2015
_chemical_formula_sum 'C15 H14 O5'
_chemical_formula_weight 274.26
_chemical_name_systematic
; 
 ? 
;
_space_group_IT_number 61
_symmetry_cell_setting orthorhombic
_symmetry_space_group_name_Hall '-P 2ac 2ab'
_symmetry_space_group_name_H-M 'P b c a'
_atom_sites_solution_hydrogens geom
_atom_sites_solution_primary direct
_atom_sites_solution_secondary difmap
_audit_creation_method SHELXL-97
_audit_update_record
;
2013-11-09 deposited with the CCDC.
2015-09-23 downloaded from the CCDC.
;
_cell_angle_alpha 90.00
_cell_angle_beta 90.00
_cell_angle_gamma 90.00
_cell_formula_units_Z 8
_cell_length_a 14.1031(12)
_cell_length_b 10.4382(9)
_cell_length_c 17.8607(13)
_cell_measurement_reflns_used 6616
_cell_measurement_temperature 293(2)
_cell_measurement_theta_max 24.11
_cell_measurement_theta_min 2.68
_cell_volume 2629.3(4)
_computing_cell_refinement 'APEX2/SAINT (Bruker, 2004)'
_computing_data_collection 'APEX2 (Bruker, 2004)'
_computing_data_reduction 'SAINT/XPREP (Bruker, 2004)'
_computing_molecular_graphics 'ORTEP3 (Farrugia, 1997) and Mercury (Macrae et al., 2008)'
_computing_publication_material 'PLATON (Spek, 2009)'
_computing_structure_refinement 'SHELXL-97 (Sheldrick, 2008)'
_computing_structure_solution 'SIR92 (Altomare et al., 1993)'
_diffrn_ambient_temperature 293(2)
_diffrn_measured_fraction_theta_full 0.995
_diffrn_measured_fraction_theta_max 0.995
_diffrn_measurement_device_type 'bruker axs kappa apex2 CCD Diffractometer'
_diffrn_measurement_method '\w and \f scan'
_diffrn_radiation_monochromator graphite
_diffrn_radiation_source 'fine-focus sealed tube'
_diffrn_radiation_type MoK\a
_diffrn_radiation_wavelength 0.71073
_diffrn_reflns_av_R_equivalents 0.0336
_diffrn_reflns_av_sigmaI/netI 0.0213
_diffrn_reflns_limit_h_max 18
_diffrn_reflns_limit_h_min -18
_diffrn_reflns_limit_k_max 13
_diffrn_reflns_limit_k_min -13
_diffrn_reflns_limit_l_max 23
_diffrn_reflns_limit_l_min -23
_diffrn_reflns_number 27379
_diffrn_reflns_theta_full 27.60
_diffrn_reflns_theta_max 27.60
_diffrn_reflns_theta_min 2.68
_exptl_absorpt_coefficient_mu 0.105
_exptl_absorpt_correction_T_max 0.9743
_exptl_absorpt_correction_T_min 0.9143
_exptl_absorpt_correction_type multi-scan
_exptl_absorpt_process_details 'SADABS (Bruker, 2004)'
_exptl_crystal_colour red
_exptl_crystal_density_diffrn 1.386
_exptl_crystal_density_method 'not measured'
_exptl_crystal_description block
_exptl_crystal_F_000 1152
_exptl_crystal_size_max 0.35
_exptl_crystal_size_mid 0.30
_exptl_crystal_size_min 0.25
_refine_diff_density_max 0.172
_refine_diff_density_min -0.149
_refine_diff_density_rms 0.033
_refine_ls_extinction_method none
_refine_ls_goodness_of_fit_ref 1.018
_refine_ls_hydrogen_treatment mixed
_refine_ls_matrix_type full
_refine_ls_number_parameters 184
_refine_ls_number_reflns 3036
_refine_ls_number_restraints 0
_refine_ls_restrained_S_all 1.018
_refine_ls_R_factor_all 0.0651
_refine_ls_R_factor_gt 0.0388
_refine_ls_shift/su_max 0.000
_refine_ls_shift/su_mean 0.000
_refine_ls_structure_factor_coef Fsqd
_refine_ls_weighting_details 'calc w=1/[\s^2^(Fo^2^)+(0.0429P)^2^+0.7250P] where P=(Fo^2^+2Fc^2^)/3'
_refine_ls_weighting_scheme calc
_refine_ls_wR_factor_gt 0.0925
_refine_ls_wR_factor_ref 0.1074
_reflns_number_gt 2097
_reflns_number_total 3036
_reflns_threshold_expression >2sigma(I)
_cod_data_source_file c5nj01484k2.cif
_cod_data_source_block shelxl
_cod_depositor_comments 'Adding full bibliography for 7055120--7055123.cif.'
_cod_original_sg_symbol_H-M Pbca
_cod_database_code 7055122

loop_
_symmetry_equiv_pos_as_xyz
'x, y, z'
'-x+1/2, -y, z+1/2'
'x+1/2, -y+1/2, -z'
'-x, y+1/2, -z+1/2'
'-x, -y, -z'
'x-1/2, y, -z-1/2'
'-x-1/2, y-1/2, z'
'x, -y-1/2, z-1/2'

loop_
_atom_site_label
_atom_site_type_symbol
_atom_site_fract_x
_atom_site_fract_y
_atom_site_fract_z
_atom_site_U_iso_or_equiv
_atom_site_adp_type
_atom_site_occupancy
_atom_site_symmetry_multiplicity
_atom_site_calc_flag
_atom_site_refinement_flags
C1 C 0.92155(11) 0.40331(17) 0.82332(8) 0.0504(4) Uani 1 1 d .
C2 C 0.86849(12) 0.50382(17) 0.87039(9) 0.0511(4) Uani 1 1 d .
C3 C 0.76350(11) 0.49502(15) 0.87623(8) 0.0451(4) Uani 1 1 d .
C4 C 0.71379(13) 0.57660(18) 0.92290(9) 0.0577(5) Uani 1 1 d .
H4 H 0.7459 0.6388 0.9502 0.069 Uiso 1 1 calc R
C5 C 0.61663(15) 0.5657(2) 0.92894(10) 0.0669(5) Uani 1 1 d .
H5 H 0.5835 0.6200 0.9609 0.080 Uiso 1 1 calc R
C6 C 0.56841(13) 0.4754(2) 0.88806(11) 0.0668(5) Uani 1 1 d .
H6 H 0.5029 0.4692 0.8924 0.080 Uiso 1 1 calc R
C7 C 0.61657(11) 0.39348(18) 0.84042(10) 0.0544(4) Uani 1 1 d .
H7 H 0.5836 0.3328 0.8125 0.065 Uiso 1 1 calc R
C8 C 0.71422(10) 0.40276(15) 0.83470(8) 0.0423(4) Uani 1 1 d .
C9 C 0.76978(10) 0.31973(14) 0.78642(8) 0.0404(3) Uani 1 1 d .
C10 C 0.79859(10) 0.16659(15) 0.69865(8) 0.0419(3) Uani 1 1 d .
H10 H 0.7940 0.0741 0.7073 0.050 Uiso 1 1 calc R
C11 C 0.89478(11) 0.21543(17) 0.72768(9) 0.0508(4) Uani 1 1 d .
H11A H 0.9297 0.1481 0.7530 0.061 Uiso 1 1 calc R
H11B H 0.9332 0.2497 0.6873 0.061 Uiso 1 1 calc R
C12 C 0.86531(10) 0.31826(15) 0.78099(8) 0.0434(4) Uani 1 1 d .
C13 C 0.77926(10) 0.19505(13) 0.61626(8) 0.0378(3) Uani 1 1 d .
C14 C 0.67769(11) 0.16248(16) 0.59568(10) 0.0504(4) Uani 1 1 d .
H14A H 0.6351 0.2113 0.6264 0.076 Uiso 1 1 calc R
H14B H 0.6668 0.0727 0.6036 0.076 Uiso 1 1 calc R
H14C H 0.6669 0.1829 0.5440 0.076 Uiso 1 1 calc R
C15 C 0.84973(11) 0.12143(15) 0.56788(9) 0.0442(4) Uani 1 1 d .
H15A H 0.8337 0.1341 0.5156 0.053 Uiso 1 1 calc R
H15B H 0.9127 0.1560 0.5760 0.053 Uiso 1 1 calc R
O1 O 1.00910(8) 0.40251(15) 0.82412(7) 0.0750(4) Uani 1 1 d .
O2 O 0.91346(10) 0.58764(14) 0.90071(8) 0.0779(4) Uani 1 1 d .
O3 O 0.72610(7) 0.23334(10) 0.74394(6) 0.0484(3) Uani 1 1 d .
O4 O 0.80060(8) 0.32601(10) 0.60208(7) 0.0501(3) Uani 1 1 d .
H4A H 0.7512 0.3670 0.5990 0.075 Uiso 1 1 calc R
O5 O 0.85084(8) -0.01123(10) 0.58342(7) 0.0544(3) Uani 1 1 d .
H5A H 0.8987 -0.0290 0.6073 0.082 Uiso 1 1 calc R

loop_
_atom_site_aniso_label
_atom_site_aniso_U_11
_atom_site_aniso_U_22
_atom_site_aniso_U_33
_atom_site_aniso_U_23
_atom_site_aniso_U_13
_atom_site_aniso_U_12
C1 0.0425(9) 0.0665(11) 0.0422(8) 0.0026(8) -0.0062(7) -0.0084(8)
C2 0.0544(10) 0.0566(10) 0.0423(8) 0.0035(7) -0.0058(7) -0.0133(8)
C3 0.0539(9) 0.0468(9) 0.0345(7) 0.0052(6) -0.0023(6) -0.0014(7)
C4 0.0722(12) 0.0566(11) 0.0442(9) -0.0018(8) -0.0013(8) 0.0008(9)
C5 0.0770(13) 0.0717(13) 0.0520(10) -0.0049(9) 0.0091(9) 0.0172(11)
C6 0.0517(10) 0.0872(15) 0.0615(11) 0.0017(10) 0.0068(9) 0.0124(10)
C7 0.0449(9) 0.0640(11) 0.0543(10) -0.0012(8) 0.0012(7) -0.0003(8)
C8 0.0423(8) 0.0473(9) 0.0372(7) 0.0063(6) -0.0008(6) -0.0009(7)
C9 0.0400(8) 0.0440(8) 0.0372(7) 0.0046(6) -0.0043(6) -0.0057(7)
C10 0.0401(8) 0.0388(8) 0.0468(8) 0.0021(6) 0.0008(6) -0.0005(6)
C11 0.0391(8) 0.0641(11) 0.0490(9) -0.0026(8) -0.0055(7) 0.0033(8)
C12 0.0396(8) 0.0498(9) 0.0409(8) 0.0018(7) -0.0043(6) -0.0016(7)
C13 0.0390(7) 0.0276(7) 0.0467(8) 0.0027(6) -0.0046(6) -0.0035(6)
C14 0.0431(8) 0.0421(9) 0.0661(11) -0.0009(8) -0.0111(7) -0.0013(7)
C15 0.0453(8) 0.0386(8) 0.0487(8) -0.0004(7) -0.0045(7) -0.0011(7)
O1 0.0417(7) 0.1076(11) 0.0758(9) -0.0254(8) -0.0086(6) -0.0105(7)
O2 0.0728(9) 0.0801(10) 0.0809(9) -0.0227(8) -0.0054(7) -0.0256(8)
O3 0.0375(5) 0.0562(7) 0.0515(6) -0.0085(5) 0.0023(5) -0.0084(5)
O4 0.0503(6) 0.0311(6) 0.0689(7) 0.0107(5) -0.0026(6) -0.0028(5)
O5 0.0483(7) 0.0365(6) 0.0784(8) -0.0032(5) -0.0141(6) 0.0035(5)

loop_
_atom_type_symbol
_atom_type_description
_atom_type_scat_dispersion_real
_atom_type_scat_dispersion_imag
_atom_type_scat_source
C C 0.0033 0.0016 'International Tables Vol C Tables 4.2.6.8 and 6.1.1.4'
H H 0.0000 0.0000 'International Tables Vol C Tables 4.2.6.8 and 6.1.1.4'
O O 0.0106 0.0060 'International Tables Vol C Tables 4.2.6.8 and 6.1.1.4'

loop_
_geom_angle_atom_site_label_1
_geom_angle_atom_site_label_2
_geom_angle_atom_site_label_3
_geom_angle
O1 C1 C12 124.36(16)
O1 C1 C2 118.98(15)
C12 C1 C2 116.65(14)
O2 C2 C3 122.40(16)
O2 C2 C1 118.89(15)
C3 C2 C1 118.71(14)
C4 C3 C8 119.42(15)
C4 C3 C2 120.61(15)
C8 C3 C2 119.97(14)
C5 C4 C3 120.03(17)
C5 C4 H4 120.0
C3 C4 H4 120.0
C6 C5 C4 120.47(17)
C6 C5 H5 119.8
C4 C5 H5 119.8
C5 C6 C7 120.54(17)
C5 C6 H6 119.7
C7 C6 H6 119.7
C8 C7 C6 119.35(17)
C8 C7 H7 120.3
C6 C7 H7 120.3
C7 C8 C3 120.19(15)
C7 C8 C9 122.60(14)
C3 C8 C9 117.20(13)
O3 C9 C12 114.42(13)
O3 C9 C8 119.57(13)
C12 C9 C8 125.99(14)
O3 C10 C13 108.21(11)
O3 C10 C11 105.61(12)
C13 C10 C11 114.70(12)
O3 C10 H10 109.4
C13 C10 H10 109.4
C11 C10 H10 109.4
C12 C11 C10 101.98(12)
C12 C11 H11A 111.4
C10 C11 H11A 111.4
C12 C11 H11B 111.4
C10 C11 H11B 111.4
H11A C11 H11B 109.2
C9 C12 C1 121.02(15)
C9 C12 C11 109.35(13)
C1 C12 C11 129.61(14)
O4 C13 C14 111.84(12)
O4 C13 C15 104.21(11)
C14 C13 C15 111.42(13)
O4 C13 C10 108.72(12)
C14 C13 C10 111.02(12)
C15 C13 C10 109.38(12)
C13 C14 H14A 109.5
C13 C14 H14B 109.5
H14A C14 H14B 109.5
C13 C14 H14C 109.5
H14A C14 H14C 109.5
H14B C14 H14C 109.5
O5 C15 C13 112.95(13)
O5 C15 H15A 109.0
C13 C15 H15A 109.0
O5 C15 H15B 109.0
C13 C15 H15B 109.0
H15A C15 H15B 107.8
C9 O3 C10 108.15(11)
C13 O4 H4A 109.5
C15 O5 H5A 109.5

loop_
_geom_bond_atom_site_label_1
_geom_bond_atom_site_label_2
_geom_bond_distance
C1 O1 1.2349(19)
C1 C12 1.410(2)
C1 C2 1.539(2)
C2 O2 1.2087(19)
C2 C3 1.487(2)
C3 C4 1.383(2)
C3 C8 1.400(2)
C4 C5 1.379(3)
C4 H4 0.9300
C5 C6 1.373(3)
C5 H5 0.9300
C6 C7 1.385(2)
C6 H6 0.9300
C7 C8 1.384(2)
C7 H7 0.9300
C8 C9 1.452(2)
C9 O3 1.3298(17)
C9 C12 1.351(2)
C10 O3 1.4782(18)
C10 C13 1.526(2)
C10 C11 1.539(2)
C10 H10 0.9800
C11 C12 1.494(2)
C11 H11A 0.9700
C11 H11B 0.9700
C13 O4 1.4225(17)
C13 C14 1.517(2)
C13 C15 1.525(2)
C14 H14A 0.9600
C14 H14B 0.9600
C14 H14C 0.9600
C15 O5 1.4124(18)
C15 H15A 0.9700
C15 H15B 0.9700
O4 H4A 0.8200
O5 H5A 0.8200

loop_
_geom_hbond_atom_site_label_D
_geom_hbond_atom_site_label_H
_geom_hbond_atom_site_label_A
_geom_hbond_distance_DH
_geom_hbond_distance_HA
_geom_hbond_distance_DA
_geom_hbond_angle_DHA
_geom_hbond_site_symmetry_A
O4 H4A O5 0.82 1.94 2.7494(16) 169.2 7_765
O5 H5A O1 0.82 1.92 2.7275(16) 166.4 4_746

loop_
_geom_torsion_atom_site_label_1
_geom_torsion_atom_site_label_2
_geom_torsion_atom_site_label_3
_geom_torsion_atom_site_label_4
_geom_torsion
O1 C1 C2 O2 7.6(2)
C12 C1 C2 O2 -171.67(15)
O1 C1 C2 C3 -173.02(15)
C12 C1 C2 C3 7.7(2)
O2 C2 C3 C4 -6.1(2)
C1 C2 C3 C4 174.52(14)
O2 C2 C3 C8 174.40(16)
C1 C2 C3 C8 -4.9(2)
C8 C3 C4 C5 0.8(2)
C2 C3 C4 C5 -178.70(15)
C3 C4 C5 C6 -0.9(3)
C4 C5 C6 C7 0.3(3)
C5 C6 C7 C8 0.5(3)
C6 C7 C8 C3 -0.6(2)
C6 C7 C8 C9 179.54(15)
C4 C3 C8 C7 0.0(2)
C2 C3 C8 C7 179.47(14)
C4 C3 C8 C9 179.85(14)
C2 C3 C8 C9 -0.7(2)
C7 C8 C9 O3 2.1(2)
C3 C8 C9 O3 -177.78(13)
C7 C8 C9 C12 -176.11(15)
C3 C8 C9 C12 4.0(2)
O3 C10 C11 C12 -6.67(15)
C13 C10 C11 C12 112.39(14)
O3 C9 C12 C1 -179.28(14)
C8 C9 C12 C1 -1.0(2)
O3 C9 C12 C11 -0.67(18)
C8 C9 C12 C11 177.58(14)
O1 C1 C12 C9 175.92(16)
C2 C1 C12 C9 -4.8(2)
O1 C1 C12 C11 -2.4(3)
C2 C1 C12 C11 176.87(15)
C10 C11 C12 C9 4.69(17)
C10 C11 C12 C1 -176.86(16)
O3 C10 C13 O4 69.88(14)
C11 C10 C13 O4 -47.71(16)
O3 C10 C13 C14 -53.55(15)
C11 C10 C13 C14 -171.14(13)
O3 C10 C13 C15 -176.92(11)
C11 C10 C13 C15 65.50(16)
O4 C13 C15 O5 170.01(11)
C14 C13 C15 O5 -69.22(16)
C10 C13 C15 O5 53.90(16)
C12 C9 O3 C10 -3.97(17)
C8 C9 O3 C10 177.66(12)
C13 C10 O3 C9 -116.57(12)
C11 C10 O3 C9 6.71(15)
